data_7237563
loop_
_publ_author_name
'Russell, Steven M.'
'Brewer, Anthony M.'
'Stoltzfus, Dani M.'
'Saghaei, Jaber'
'Burn, Paul L.'

_publ_section_title
;
 Organic light-emitting diodes comprising highly luminescent red-emitting
 dendrimers with carbazole-based dendrons
;
_journal_issue 16
_journal_name_full 'Journal of Materials Chemistry C'
_journal_page_first 4681
_journal_paper_doi 10.1039/C8TC05703F
_journal_volume 7
_journal_year 2019
_chemical_formula_moiety 'C42 H27 Br3 Ir N3 S3, C0.5 Cl0.83, C0.5 Cl'
_chemical_formula_sum 'C43 H27 Br3 Cl1.82 Ir N3 S3'
_chemical_formula_weight 1178.48
_chemical_name_common 'Tris[5-bromo-2-(4-methyl-2-quinolinyl)-3-thienyl]iridium (III)'
_chemical_name_systematic 'Tris[5-bromo-2-(4-methyl-2-quinolinyl)-3-thienyl]iridium (III)'
_space_group_crystal_system triclinic
_space_group_IT_number 2
_space_group_name_Hall '-P 1'
_space_group_name_H-M_alt 'P -1'
_atom_sites_solution_hydrogens geom
_atom_sites_solution_primary dual
_audit_creation_date 2016-12-28
_audit_creation_method
;
Olex2 1.2
(compiled 2016.11.30 svn.r3356 for OlexSys, GUI svn.r5269)
;
_audit_update_record
;
2018-11-13 deposited with the CCDC.	2019-03-28 downloaded from the CCDC.
;
_cell_angle_alpha 99.21(3)
_cell_angle_beta 92.61(3)
_cell_angle_gamma 97.05(3)
_cell_formula_units_Z 2
_cell_length_a 11.288(2)
_cell_length_b 13.007(3)
_cell_length_c 14.445(3)
_cell_measurement_reflns_used 30159
_cell_measurement_temperature 100(2)
_cell_measurement_theta_max 26.373
_cell_measurement_theta_min 1.431
_cell_volume 2073.1(8)
_computing_cell_refinement 'XDS (Kabsch, 1993)'
_computing_data_collection 'BluIce (McPhillips, 2002)'
_computing_data_reduction 'XDS (Kabsch, 1993)'
_computing_molecular_graphics 'Olex2 (Dolomanov et al., 2009)'
_computing_publication_material 'Olex2 (Dolomanov et al., 2009)'
_computing_structure_refinement 'ShelXL (Sheldrick, 2015)'
_computing_structure_solution 'ShelXT (Sheldrick, 2015)'
_diffrn_ambient_temperature 100(2)
_diffrn_measured_fraction_theta_full 0.927
_diffrn_measured_fraction_theta_max 0.923
_diffrn_measurement_device_type MX1
_diffrn_measurement_method 'Phi Scan'
_diffrn_radiation_monochromator 'Silicon Double Crystal'
_diffrn_radiation_type synchrotron
_diffrn_radiation_wavelength 0.7108
_diffrn_reflns_av_R_equivalents 0.0329
_diffrn_reflns_av_unetI/netI 0.0277
_diffrn_reflns_Laue_measured_fraction_full 0.927
_diffrn_reflns_Laue_measured_fraction_max 0.923
_diffrn_reflns_limit_h_max 14
_diffrn_reflns_limit_h_min -13
_diffrn_reflns_limit_k_max 16
_diffrn_reflns_limit_k_min -16
_diffrn_reflns_limit_l_max 18
_diffrn_reflns_limit_l_min -18
_diffrn_reflns_number 30159
_diffrn_reflns_point_group_measured_fraction_full 0.927
_diffrn_reflns_point_group_measured_fraction_max 0.923
_diffrn_reflns_theta_full 25.244
_diffrn_reflns_theta_max 26.373
_diffrn_reflns_theta_min 1.431
_diffrn_source Synchrotron
_diffrn_standards_number 0
_exptl_absorpt_coefficient_mu 6.416
_exptl_absorpt_correction_type multi-scan
_exptl_absorpt_process_details 'XDS (Kabsch, 1993)'
_exptl_crystal_colour 'clear dark orange'
_exptl_crystal_colour_lustre clear
_exptl_crystal_colour_modifier dark
_exptl_crystal_colour_primary orange
_exptl_crystal_density_diffrn 1.888
_exptl_crystal_description plate
_exptl_crystal_F_000 1134
_exptl_crystal_preparation Bromination
_exptl_crystal_recrystallization_method
'XRD quality crystals were grown from vapour diffusion of petroleum spirit 40-60 into a solution of iridium (III) complex in dichloromethane'
_exptl_crystal_size_max 0.12
_exptl_crystal_size_mid 0.04
_exptl_crystal_size_min 0.005
_refine_diff_density_max 1.596
_refine_diff_density_min -1.613
_refine_diff_density_rms 0.143
_refine_ls_extinction_coef 0.0083(4)
_refine_ls_extinction_expression Fc^*^=kFc[1+0.001xFc^2^\l^3^/sin(2\q)]^-1/4^
_refine_ls_extinction_method 'SHELXL-2016/6 (Sheldrick 2016)'
_refine_ls_goodness_of_fit_ref 1.037
_refine_ls_hydrogen_treatment constr
_refine_ls_matrix_type full
_refine_ls_number_parameters 510
_refine_ls_number_reflns 7817
_refine_ls_number_restraints 0
_refine_ls_restrained_S_all 1.037
_refine_ls_R_factor_all 0.0391
_refine_ls_R_factor_gt 0.0366
_refine_ls_shift/su_max 0.002
_refine_ls_shift/su_mean 0.000
_refine_ls_structure_factor_coef Fsqd
_refine_ls_weighting_details 'w=1/[\s^2^(Fo^2^)+(0.0586P)^2^+7.5108P] where P=(Fo^2^+2Fc^2^)/3'
_refine_ls_weighting_scheme calc
_refine_ls_wR_factor_gt 0.0964
_refine_ls_wR_factor_ref 0.0982
_reflns_Friedel_coverage 0.000
_reflns_number_gt 7328
_reflns_number_total 7817
_reflns_threshold_expression 'I > 2\s(I)'
_cod_data_source_file c8tc05703f2.cif
_cod_data_source_block p1bar_a
_cod_depositor_comments
;
The following automatic conversions were performed:

data item '_exptl_absorpt_correction_type' value 'Multi-Scan' was
changed to 'multi-scan' in accordance with the
/home/saulius/struct/COD-crude-data/automatic-downloads/DataCite-retrospective/RSC/depositions/lib/dictionaries/cif_core.dic
dictionary named 'cif_core.dic' version 2.4.2 last updated on
2011-04-26.

Automatic conversion script
Id: cif_fix_values 6909 2019-04-08 15:41:33Z antanas 
;
_cod_database_code 7237563
_shelx_space_group_comment
;
The symmetry employed for this shelxl refinement is uniquely defined
by the following loop, which should always be used as a source of
symmetry information in preference to the above space-group names.
They are only intended as comments.
;
_olex2_refinement_description
;
1. Fixed Uiso
 At 1.2 times of:
  All C(H) groups
 At 1.5 times of:
  All C(H,H,H) groups
2. Others
 Fixed Sof: C1S(0.5) C2S(0.5)
3.a Aromatic/amide H refined with riding coordinates:
 C4(H4), C9(H9), C10(H10), C13(H13), C12(H12), C11(H11), C18(H18), C23(H23),
 C24(H24), C25(H25), C26(H26), C27(H27), C32(H32), C37(H37), C39(H39), C40(H40),
  C41(H41), C42(H42)
3.b Idealised Me refined as rotating group:
 C14(H14a,H14b,H14c), C28(H28a,H28b,H28c), C38(H38a,H38b,H38c)
;
_shelx_shelxl_version_number 2016/6
_olex2_exptl_crystal_mounting_method 'In oil on loop.'
_olex2_submission_special_instructions 'No special instructions were received'

loop_
_space_group_symop_operation_xyz
'x, y, z'
'-x, -y, -z'

loop_
_atom_site_label
_atom_site_type_symbol
_atom_site_fract_x
_atom_site_fract_y
_atom_site_fract_z
_atom_site_U_iso_or_equiv
_atom_site_adp_type
_atom_site_occupancy
_atom_site_site_symmetry_order
_atom_site_calc_flag
_atom_site_refinement_flags_posn
_atom_site_refinement_flags_occupancy
_atom_site_disorder_assembly
_atom_site_disorder_group
Ir1 Ir 0.31916(2) 0.23349(2) 0.72321(2) 0.02391(9) Uani 1 1 d . . . .
S1 S 0.57944(13) 0.49248(10) 0.88940(9) 0.0341(3) Uani 1 1 d . . . .
Br1 Br 0.45004(7) 0.69066(4) 0.88899(4) 0.04824(17) Uani 1 1 d . . . .
C1 C 0.4027(5) 0.3723(4) 0.7868(3) 0.0266(10) Uani 1 1 d . . . .
N1 N 0.3617(4) 0.2916(3) 0.5885(3) 0.0258(8) Uani 1 1 d . . . .
Br2 Br -0.14547(6) 0.41587(7) 0.74316(5) 0.0601(2) Uani 1 1 d . . . .
S2 S 0.05354(13) 0.41319(11) 0.60204(9) 0.0342(3) Uani 1 1 d . . . .
C2 C 0.5133(5) 0.3704(4) 0.8302(3) 0.0308(11) Uani 1 1 d . . . .
N2 N 0.4949(4) 0.1916(3) 0.7724(3) 0.0280(9) Uani 1 1 d . . . .
C3 C 0.4548(6) 0.5461(4) 0.8554(4) 0.0356(12) Uani 1 1 d . . . .
N3 N 0.2123(4) 0.0757(3) 0.6778(3) 0.0271(8) Uani 1 1 d . . . .
Br3 Br 0.17988(6) 0.25762(5) 1.12286(4) 0.04470(16) Uani 1 1 d . . . .
S3 S 0.12829(12) 0.08634(11) 0.94455(9) 0.0318(3) Uani 1 1 d . . . .
C4 C 0.3689(5) 0.4767(4) 0.8021(4) 0.0338(12) Uani 1 1 d . . . .
H4 H 0.295854 0.494637 0.777998 0.041 Uiso 1 1 calc R . . .
C5 C 0.5618(5) 0.2728(4) 0.8264(3) 0.0310(11) Uani 1 1 d . . . .
C6 C 0.5357(5) 0.0950(4) 0.7644(3) 0.0294(10) Uani 1 1 d . . . .
C7 C 0.6433(5) 0.0802(4) 0.8138(4) 0.0336(11) Uani 1 1 d . . . .
C8 C 0.7129(5) 0.1686(5) 0.8690(4) 0.0379(12) Uani 1 1 d . . . .
C9 C 0.6699(5) 0.2632(5) 0.8742(4) 0.0373(12) Uani 1 1 d . . . .
H9 H 0.714413 0.323845 0.911177 0.045 Uiso 1 1 calc R . . .
C10 C 0.4726(5) 0.0083(4) 0.7035(4) 0.0348(11) Uani 1 1 d . . . .
H10 H 0.403539 0.017559 0.667268 0.042 Uiso 1 1 calc R . . .
C14 C 0.8298(7) 0.1588(6) 0.9189(6) 0.0577(18) Uani 1 1 d . . . .
H14A H 0.886727 0.137835 0.872450 0.087 Uiso 1 1 calc GR . . .
H14B H 0.816902 0.105595 0.959626 0.087 Uiso 1 1 calc GR . . .
H14C H 0.861936 0.226585 0.956986 0.087 Uiso 1 1 calc GR . . .
C13 C 0.6750(6) -0.0225(5) 0.8049(4) 0.0407(13) Uani 1 1 d . . . .
H13 H 0.744743 -0.033860 0.839163 0.049 Uiso 1 1 calc R . . .
C12 C 0.6090(6) -0.1057(5) 0.7487(4) 0.0412(13) Uani 1 1 d . . . .
H12 H 0.630910 -0.174298 0.746040 0.049 Uiso 1 1 calc R . . .
C11 C 0.5094(6) -0.0899(5) 0.6954(4) 0.0403(13) Uani 1 1 d . . . .
H11 H 0.466352 -0.147040 0.653022 0.048 Uiso 1 1 calc R . . .
C15 C 0.1743(5) 0.2967(4) 0.6943(3) 0.0273(10) Uani 1 1 d . . . .
C16 C 0.1746(5) 0.3452(4) 0.6158(3) 0.0276(10) Uani 1 1 d . . . .
C17 C -0.0025(5) 0.3724(5) 0.7006(4) 0.0384(12) Uani 1 1 d . . . .
C19 C 0.2772(5) 0.3444(4) 0.5590(3) 0.0268(10) Uani 1 1 d . . . .
C18 C 0.0669(5) 0.3119(4) 0.7421(4) 0.0309(11) Uani 1 1 d . . . .
H18 H 0.046821 0.282893 0.796529 0.037 Uiso 1 1 calc R . . .
C20 C 0.4656(5) 0.2926(4) 0.5405(3) 0.0283(10) Uani 1 1 d . . . .
C21 C 0.4819(5) 0.3475(4) 0.4628(3) 0.0299(11) Uani 1 1 d . . . .
C22 C 0.3865(5) 0.3982(4) 0.4313(4) 0.0305(11) Uani 1 1 d . . . .
C23 C 0.2862(5) 0.3961(4) 0.4809(4) 0.0302(11) Uani 1 1 d . . . .
H23 H 0.221533 0.430259 0.462208 0.036 Uiso 1 1 calc R . . .
C24 C 0.5569(5) 0.2382(4) 0.5689(4) 0.0343(12) Uani 1 1 d . . . .
H24 H 0.544679 0.196742 0.616920 0.041 Uiso 1 1 calc R . . .
C25 C 0.6648(6) 0.2448(5) 0.5270(4) 0.0410(13) Uani 1 1 d . . . .
H25 H 0.726851 0.209041 0.547859 0.049 Uiso 1 1 calc R . . .
C26 C 0.6839(6) 0.3029(5) 0.4550(4) 0.0413(13) Uani 1 1 d . . . .
H26 H 0.759576 0.308999 0.428754 0.050 Uiso 1 1 calc R . . .
C27 C 0.5929(5) 0.3515(4) 0.4218(4) 0.0336(12) Uani 1 1 d . . . .
H27 H 0.605202 0.388272 0.370523 0.040 Uiso 1 1 calc R . . .
C28 C 0.3956(6) 0.4516(5) 0.3476(4) 0.0411(13) Uani 1 1 d . . . .
H28A H 0.405452 0.400178 0.291956 0.062 Uiso 1 1 calc GR . . .
H28B H 0.464805 0.506531 0.357834 0.062 Uiso 1 1 calc GR . . .
H28C H 0.322615 0.483354 0.337960 0.062 Uiso 1 1 calc GR . . .
C29 C 0.2588(5) 0.2007(4) 0.8440(3) 0.0285(10) Uani 1 1 d . . . .
C30 C 0.1874(5) 0.1058(4) 0.8388(3) 0.0278(10) Uani 1 1 d . . . .
C31 C 0.2012(5) 0.2081(4) 0.9959(3) 0.0320(11) Uani 1 1 d . . . .
C32 C 0.2665(5) 0.2591(4) 0.9370(3) 0.0316(11) Uani 1 1 d . . . .
H32 H 0.312285 0.326272 0.955400 0.038 Uiso 1 1 calc R . . .
C33 C 0.1589(5) 0.0391(4) 0.7489(4) 0.0306(11) Uani 1 1 d . . . .
C34 C 0.1829(5) 0.0184(4) 0.5881(3) 0.0275(10) Uani 1 1 d . . . .
C35 C 0.0969(5) -0.0740(4) 0.5712(4) 0.0285(10) Uani 1 1 d . . . .
C36 C 0.0465(5) -0.1120(4) 0.6491(4) 0.0317(11) Uani 1 1 d . . . .
C37 C 0.0788(5) -0.0560(4) 0.7367(4) 0.0342(11) Uani 1 1 d . . . .
H37 H 0.047322 -0.080839 0.790157 0.041 Uiso 1 1 calc R . . .
C38 C -0.0416(6) -0.2112(5) 0.6356(4) 0.0414(14) Uani 1 1 d . . . .
H38A H -0.113248 -0.201310 0.598820 0.062 Uiso 1 1 calc GR . . .
H38B H -0.063936 -0.227035 0.697051 0.062 Uiso 1 1 calc GR . . .
H38C H -0.004904 -0.269570 0.602124 0.062 Uiso 1 1 calc GR . . .
C39 C 0.2403(5) 0.0528(4) 0.5122(4) 0.0299(10) Uani 1 1 d . . . .
H39 H 0.300742 0.111824 0.523433 0.036 Uiso 1 1 calc R . . .
C40 C 0.2099(5) 0.0017(4) 0.4215(4) 0.0344(11) Uani 1 1 d . . . .
H40 H 0.249343 0.025492 0.370645 0.041 Uiso 1 1 calc R . . .
C41 C 0.1202(5) -0.0858(4) 0.4041(4) 0.0327(11) Uani 1 1 d . . . .
H41 H 0.097214 -0.119057 0.341303 0.039 Uiso 1 1 calc R . . .
C42 C 0.0664(5) -0.1230(4) 0.4769(4) 0.0318(11) Uani 1 1 d . . . .
H42 H 0.007221 -0.182939 0.464113 0.038 Uiso 1 1 calc R . . .
Cl1S Cl 0.8880(4) 0.4745(6) 1.0461(4) 0.179(4) Uani 0.827(11) 1 d . . A 1
C1S C 0.981(2) 0.5460(15) 1.0030(17) 0.089(6) Uani 0.5 1 d . P . .
Cl2S Cl 0.6018(4) 0.0514(3) 1.0648(3) 0.1426(18) Uani 1 1 d . . . .
C2S C 0.5562(11) -0.0509(8) 1.0131(8) 0.036(2) Uani 0.5 1 d . P . .

loop_
_atom_site_aniso_label
_atom_site_aniso_U_11
_atom_site_aniso_U_22
_atom_site_aniso_U_33
_atom_site_aniso_U_23
_atom_site_aniso_U_13
_atom_site_aniso_U_12
Ir1 0.02586(14) 0.02642(12) 0.01958(11) 0.00386(7) 0.00458(7) 0.00278(7)
S1 0.0402(8) 0.0336(6) 0.0251(6) 0.0013(5) 0.0035(5) -0.0045(5)
Br1 0.0646(4) 0.0314(3) 0.0448(3) -0.0046(2) 0.0136(3) 0.0017(3)
C1 0.031(3) 0.027(2) 0.021(2) 0.0029(17) 0.0067(19) 0.0007(19)
N1 0.027(2) 0.0285(19) 0.0221(19) 0.0041(15) 0.0045(16) 0.0021(16)
Br2 0.0396(4) 0.0950(5) 0.0586(4) 0.0299(4) 0.0206(3) 0.0316(4)
S2 0.0324(7) 0.0409(7) 0.0324(6) 0.0095(5) 0.0060(5) 0.0113(5)
C2 0.036(3) 0.033(2) 0.022(2) 0.0041(19) 0.004(2) -0.001(2)
N2 0.032(2) 0.032(2) 0.0217(19) 0.0067(16) 0.0055(17) 0.0048(17)
C3 0.052(4) 0.028(2) 0.026(2) 0.0008(19) 0.013(2) 0.003(2)
N3 0.027(2) 0.032(2) 0.0239(19) 0.0061(16) 0.0039(17) 0.0049(17)
Br3 0.0573(4) 0.0525(3) 0.0249(3) 0.0057(2) 0.0119(2) 0.0075(3)
S3 0.0320(7) 0.0402(7) 0.0252(6) 0.0098(5) 0.0074(5) 0.0042(5)
C4 0.045(3) 0.031(2) 0.028(2) 0.005(2) 0.013(2) 0.008(2)
C5 0.036(3) 0.036(3) 0.022(2) 0.0087(19) 0.011(2) 0.001(2)
C6 0.033(3) 0.034(2) 0.025(2) 0.0118(19) 0.012(2) 0.007(2)
C7 0.031(3) 0.043(3) 0.031(3) 0.014(2) 0.007(2) 0.009(2)
C8 0.029(3) 0.048(3) 0.038(3) 0.016(2) 0.001(2) 0.002(2)
C9 0.035(3) 0.041(3) 0.035(3) 0.011(2) -0.002(2) -0.003(2)
C10 0.028(3) 0.037(3) 0.039(3) 0.004(2) 0.005(2) 0.004(2)
C14 0.048(4) 0.055(4) 0.072(5) 0.021(3) -0.013(4) 0.007(3)
C13 0.038(3) 0.049(3) 0.041(3) 0.020(3) 0.009(3) 0.012(3)
C12 0.045(4) 0.037(3) 0.046(3) 0.012(2) 0.013(3) 0.012(2)
C11 0.043(4) 0.036(3) 0.044(3) 0.006(2) 0.011(3) 0.009(2)
C15 0.030(3) 0.026(2) 0.025(2) 0.0029(18) 0.002(2) 0.0015(19)
C16 0.028(3) 0.027(2) 0.027(2) 0.0035(18) 0.000(2) 0.0035(19)
C17 0.030(3) 0.051(3) 0.037(3) 0.009(2) 0.011(2) 0.013(2)
C19 0.032(3) 0.026(2) 0.021(2) 0.0010(17) 0.0025(19) 0.0029(19)
C18 0.028(3) 0.037(3) 0.027(2) 0.004(2) 0.006(2) 0.003(2)
C20 0.030(3) 0.028(2) 0.026(2) 0.0013(18) 0.009(2) 0.0005(19)
C21 0.038(3) 0.025(2) 0.024(2) -0.0025(18) 0.004(2) 0.001(2)
C22 0.038(3) 0.026(2) 0.027(2) 0.0031(18) 0.006(2) 0.001(2)
C23 0.037(3) 0.026(2) 0.027(2) 0.0037(18) 0.000(2) 0.005(2)
C24 0.036(3) 0.042(3) 0.026(2) 0.008(2) 0.009(2) 0.009(2)
C25 0.034(3) 0.056(3) 0.036(3) 0.009(3) 0.007(2) 0.014(3)
C26 0.035(3) 0.049(3) 0.042(3) 0.007(3) 0.017(3) 0.006(2)
C27 0.041(3) 0.033(3) 0.027(2) 0.003(2) 0.013(2) 0.003(2)
C28 0.048(4) 0.046(3) 0.034(3) 0.016(2) 0.011(3) 0.011(3)
C29 0.029(3) 0.034(2) 0.025(2) 0.0063(19) 0.004(2) 0.007(2)
C30 0.028(3) 0.035(2) 0.021(2) 0.0066(19) 0.0047(19) 0.004(2)
C31 0.036(3) 0.041(3) 0.018(2) 0.0019(19) 0.004(2) 0.007(2)
C32 0.038(3) 0.034(2) 0.024(2) 0.0046(19) 0.005(2) 0.005(2)
C33 0.032(3) 0.034(3) 0.027(2) 0.009(2) 0.006(2) 0.008(2)
C34 0.027(3) 0.028(2) 0.028(2) 0.0029(18) 0.002(2) 0.0053(19)
C35 0.025(3) 0.031(2) 0.029(2) 0.0038(19) 0.003(2) 0.0037(19)
C36 0.027(3) 0.032(2) 0.034(3) 0.004(2) 0.003(2) -0.001(2)
C37 0.037(3) 0.035(3) 0.030(3) 0.007(2) 0.006(2) -0.002(2)
C38 0.044(4) 0.039(3) 0.035(3) 0.001(2) 0.006(3) -0.013(2)
C39 0.029(3) 0.031(2) 0.029(2) 0.0057(19) 0.005(2) 0.001(2)
C40 0.036(3) 0.038(3) 0.028(2) 0.004(2) 0.007(2) 0.001(2)
C41 0.035(3) 0.038(3) 0.024(2) 0.000(2) 0.001(2) 0.006(2)
C42 0.028(3) 0.033(2) 0.033(3) 0.001(2) 0.000(2) 0.003(2)
Cl1S 0.075(3) 0.265(7) 0.138(4) -0.131(5) 0.001(2) 0.011(3)
C1S 0.092(17) 0.062(10) 0.106(16) 0.000(10) -0.028(13) 0.016(10)
Cl2S 0.182(3) 0.169(3) 0.147(3) 0.118(3) 0.124(3) 0.138(3)
C2S 0.038(6) 0.029(5) 0.043(6) 0.009(4) 0.004(5) 0.012(4)

loop_
_atom_type_symbol
_atom_type_description
_atom_type_scat_dispersion_real
_atom_type_scat_dispersion_imag
_atom_type_scat_source
C C 0.0033 0.0016 'International Tables Vol C Tables 4.2.6.8 and 6.1.1.4'
H H 0.0000 0.0000 'International Tables Vol C Tables 4.2.6.8 and 6.1.1.4'
Br Br -0.2901 2.4595 'International Tables Vol C Tables 4.2.6.8 and 6.1.1.4'
Cl Cl 0.1484 0.1585 'International Tables Vol C Tables 4.2.6.8 and 6.1.1.4'
Ir Ir -1.4442 7.9887 'International Tables Vol C Tables 4.2.6.8 and 6.1.1.4'
N N 0.0061 0.0033 'International Tables Vol C Tables 4.2.6.8 and 6.1.1.4'
S S 0.1246 0.1234 'International Tables Vol C Tables 4.2.6.8 and 6.1.1.4'

loop_
_geom_angle_atom_site_label_1
_geom_angle_atom_site_label_2
_geom_angle_atom_site_label_3
_geom_angle
_geom_angle_site_symmetry_3
C1 Ir1 N1 85.51(17) .
C1 Ir1 N2 78.02(19) .
C1 Ir1 N3 169.38(16) .
N2 Ir1 N1 102.53(15) .
N3 Ir1 N1 104.70(15) .
N3 Ir1 N2 102.11(16) .
C15 Ir1 C1 91.3(2) .
C15 Ir1 N1 78.02(18) .
C15 Ir1 N2 169.17(18) .
C15 Ir1 N3 88.09(18) .
C15 Ir1 C29 91.8(2) .
C29 Ir1 C1 91.4(2) .
C29 Ir1 N1 169.26(18) .
C29 Ir1 N2 86.84(18) .
C29 Ir1 N3 78.03(19) .
C3 S1 C2 89.0(3) .
C2 C1 Ir1 115.5(4) .
C2 C1 C4 111.2(5) .
C4 C1 Ir1 133.2(4) .
C19 N1 Ir1 112.1(3) .
C19 N1 C20 117.1(4) .
C20 N1 Ir1 130.3(3) .
C17 S2 C16 89.2(3) .
C1 C2 S1 113.7(4) .
C1 C2 C5 120.1(5) .
C5 C2 S1 126.2(4) .
C5 N2 Ir1 112.1(3) .
C5 N2 C6 117.4(5) .
C6 N2 Ir1 130.0(4) .
S1 C3 Br1 119.6(3) .
C4 C3 S1 114.8(4) .
C4 C3 Br1 125.6(5) .
C33 N3 Ir1 112.3(3) .
C33 N3 C34 117.1(5) .
C34 N3 Ir1 130.1(3) .
C31 S3 C30 89.0(2) .
C1 C4 H4 124.4 .
C3 C4 C1 111.3(5) .
C3 C4 H4 124.4 .
N2 C5 C2 113.8(5) .
N2 C5 C9 122.8(5) .
C9 C5 C2 123.4(5) .
N2 C6 C7 122.1(5) .
N2 C6 C10 119.6(5) .
C10 C6 C7 118.2(5) .
C8 C7 C6 118.7(5) .
C13 C7 C6 118.1(5) .
C13 C7 C8 123.2(5) .
C7 C8 C14 121.2(6) .
C9 C8 C7 117.3(5) .
C9 C8 C14 121.5(6) .
C5 C9 H9 119.2 .
C8 C9 C5 121.6(5) .
C8 C9 H9 119.2 .
C6 C10 H10 119.4 .
C11 C10 C6 121.1(5) .
C11 C10 H10 119.4 .
C8 C14 H14A 109.5 .
C8 C14 H14B 109.5 .
C8 C14 H14C 109.5 .
H14A C14 H14B 109.5 .
H14A C14 H14C 109.5 .
H14B C14 H14C 109.5 .
C7 C13 H13 118.9 .
C12 C13 C7 122.1(6) .
C12 C13 H13 118.9 .
C13 C12 H12 120.2 .
C13 C12 C11 119.7(5) .
C11 C12 H12 120.2 .
C10 C11 C12 120.5(6) .
C10 C11 H11 119.8 .
C12 C11 H11 119.8 .
C16 C15 Ir1 116.5(4) .
C16 C15 C18 109.5(5) .
C18 C15 Ir1 133.8(4) .
C15 C16 S2 114.4(4) .
C15 C16 C19 119.2(5) .
C19 C16 S2 126.0(4) .
S2 C17 Br2 119.4(3) .
C18 C17 Br2 126.3(4) .
C18 C17 S2 114.3(4) .
N1 C19 C16 113.9(4) .
N1 C19 C23 123.6(5) .
C23 C19 C16 122.4(5) .
C15 C18 H18 123.7 .
C17 C18 C15 112.6(5) .
C17 C18 H18 123.7 .
N1 C20 C21 121.8(5) .
N1 C20 C24 119.1(4) .
C24 C20 C21 119.1(5) .
C22 C21 C20 118.9(5) .
C27 C21 C20 118.7(5) .
C27 C21 C22 122.4(5) .
C21 C22 C28 121.3(5) .
C23 C22 C21 117.5(5) .
C23 C22 C28 121.2(5) .
C19 C23 H23 119.5 .
C22 C23 C19 121.1(5) .
C22 C23 H23 119.5 .
C20 C24 H24 119.9 .
C25 C24 C20 120.2(5) .
C25 C24 H24 119.9 .
C24 C25 H25 119.5 .
C24 C25 C26 121.0(6) .
C26 C25 H25 119.5 .
C25 C26 H26 120.0 .
C27 C26 C25 119.9(5) .
C27 C26 H26 120.0 .
C21 C27 H27 119.6 .
C26 C27 C21 120.9(5) .
C26 C27 H27 119.6 .
C22 C28 H28A 109.5 .
C22 C28 H28B 109.5 .
C22 C28 H28C 109.5 .
H28A C28 H28B 109.5 .
H28A C28 H28C 109.5 .
H28B C28 H28C 109.5 .
C30 C29 Ir1 116.0(4) .
C30 C29 C32 110.7(4) .
C32 C29 Ir1 133.1(4) .
C29 C30 S3 113.7(4) .
C29 C30 C33 119.5(4) .
C33 C30 S3 126.4(4) .
S3 C31 Br3 118.8(3) .
C32 C31 Br3 126.9(4) .
C32 C31 S3 114.3(4) .
C29 C32 H32 123.9 .
C31 C32 C29 112.3(5) .
C31 C32 H32 123.9 .
N3 C33 C30 114.1(5) .
N3 C33 C37 123.0(5) .
C37 C33 C30 122.9(5) .
N3 C34 C35 122.1(4) .
N3 C34 C39 118.6(5) .
C39 C34 C35 119.3(5) .
C36 C35 C34 118.6(5) .
C36 C35 C42 123.2(5) .
C42 C35 C34 118.2(5) .
C35 C36 C38 120.9(5) .
C37 C36 C35 118.2(5) .
C37 C36 C38 120.9(5) .
C33 C37 H37 119.6 .
C36 C37 C33 120.7(5) .
C36 C37 H37 119.6 .
C36 C38 H38A 109.5 .
C36 C38 H38B 109.5 .
C36 C38 H38C 109.5 .
H38A C38 H38B 109.5 .
H38A C38 H38C 109.5 .
H38B C38 H38C 109.5 .
C34 C39 H39 119.7 .
C40 C39 C34 120.6(5) .
C40 C39 H39 119.7 .
C39 C40 H40 120.0 .
C39 C40 C41 120.1(5) .
C41 C40 H40 120.0 .
C40 C41 H41 119.8 .
C42 C41 C40 120.3(5) .
C42 C41 H41 119.8 .
C35 C42 H42 119.4 .
C41 C42 C35 121.2(5) .
C41 C42 H42 119.4 .
C1S Cl1S C1S 47.4(12) 2_767
Cl1S C1S Cl1S 132.6(12) 2_767
C2S Cl2S C2S 67.3(7) 2_657
Cl2S C2S Cl2S 112.7(7) 2_657

loop_
_geom_bond_atom_site_label_1
_geom_bond_atom_site_label_2
_geom_bond_distance
_geom_bond_site_symmetry_2
Ir1 C1 1.991(5) .
Ir1 N1 2.249(4) .
Ir1 N2 2.236(4) .
Ir1 N3 2.233(4) .
Ir1 C15 1.975(5) .
Ir1 C29 1.991(5) .
S1 C2 1.740(5) .
S1 C3 1.730(6) .
Br1 C3 1.874(5) .
C1 C2 1.376(8) .
C1 C4 1.441(7) .
N1 C19 1.335(7) .
N1 C20 1.389(6) .
Br2 C17 1.872(5) .
S2 C16 1.737(5) .
S2 C17 1.718(6) .
C2 C5 1.437(7) .
N2 C5 1.334(7) .
N2 C6 1.380(6) .
C3 C4 1.358(8) .
N3 C33 1.337(6) .
N3 C34 1.392(6) .
Br3 C31 1.881(5) .
S3 C30 1.737(5) .
S3 C31 1.727(6) .
C4 H4 0.9500 .
C5 C9 1.405(8) .
C6 C7 1.429(8) .
C6 C10 1.408(8) .
C7 C8 1.415(8) .
C7 C13 1.413(8) .
C8 C9 1.370(8) .
C8 C14 1.504(9) .
C9 H9 0.9500 .
C10 H10 0.9500 .
C10 C11 1.380(8) .
C14 H14A 0.9800 .
C14 H14B 0.9800 .
C14 H14C 0.9800 .
C13 H13 0.9500 .
C13 C12 1.360(9) .
C12 H12 0.9500 .
C12 C11 1.389(9) .
C11 H11 0.9500 .
C15 C16 1.384(7) .
C15 C18 1.441(7) .
C16 C19 1.450(7) .
C17 C18 1.361(8) .
C19 C23 1.404(7) .
C18 H18 0.9500 .
C20 C21 1.431(7) .
C20 C24 1.401(8) .
C21 C22 1.423(8) .
C21 C27 1.409(7) .
C22 C23 1.367(7) .
C22 C28 1.490(7) .
C23 H23 0.9500 .
C24 H24 0.9500 .
C24 C25 1.384(8) .
C25 H25 0.9500 .
C25 C26 1.389(8) .
C26 H26 0.9500 .
C26 C27 1.377(9) .
C27 H27 0.9500 .
C28 H28A 0.9800 .
C28 H28B 0.9800 .
C28 H28C 0.9800 .
C29 C30 1.378(7) .
C29 C32 1.427(7) .
C30 C33 1.440(7) .
C31 C32 1.352(7) .
C32 H32 0.9500 .
C33 C37 1.422(8) .
C34 C35 1.430(7) .
C34 C39 1.405(7) .
C35 C36 1.415(7) .
C35 C42 1.416(7) .
C36 C37 1.365(8) .
C36 C38 1.509(7) .
C37 H37 0.9500 .
C38 H38A 0.9800 .
C38 H38B 0.9800 .
C38 H38C 0.9800 .
C39 H39 0.9500 .
C39 C40 1.379(7) .
C40 H40 0.9500 .
C40 C41 1.409(8) .
C41 H41 0.9500 .
C41 C42 1.363(8) .
C42 H42 0.9500 .
Cl1S C1S 1.70(3) 2_767
Cl1S C1S 1.54(3) .
Cl2S C2S 1.439(12) .
Cl2S C2S 2.064(13) 2_657
